data_7216819
loop_
_publ_author_name
'Du, Peng'
'Yang, Yan'
'Kang, Da-Wei'
'Yang, Jin'
'Liu, Ying-Ying'
'Ma, Jian-Fang'

_publ_section_title
;
 Four cluster-containing highly connected coordination networks:
 syntheses, structures, and properties
;
_journal_issue 28
_journal_name_full CrystEngComm
_journal_page_first 6372
_journal_paper_doi 10.1039/c4ce00098f
_journal_volume 16
_journal_year 2014
_chemical_formula_moiety 'C84 H70 Cd5 N24 O22'
_chemical_formula_sum 'C84 H70 Cd5 N24 O22'
_chemical_formula_weight 2329.64
_chemical_name_systematic
;
 ?
;
_space_group_IT_number 2
_symmetry_cell_setting triclinic
_symmetry_space_group_name_Hall '-P 1'
_symmetry_space_group_name_H-M 'P -1'
_atom_sites_solution_hydrogens geom
_atom_sites_solution_primary direct
_atom_sites_solution_secondary difmap
_audit_creation_method SHELXL-97
_cell_angle_alpha 88.002(4)
_cell_angle_beta 83.199(4)
_cell_angle_gamma 86.478(3)
_cell_formula_units_Z 1
_cell_length_a 11.014(5)
_cell_length_b 13.170(5)
_cell_length_c 14.7730(8)
_cell_measurement_reflns_used 6827
_cell_measurement_temperature 293(2)
_cell_measurement_theta_max 29.1254
_cell_measurement_theta_min 2.7625
_cell_volume 2123.0(13)
_computing_cell_refinement CrysAlis
_computing_data_collection 'CrysAlis (Oxford Diffraction, 2006)'
_computing_data_reduction CrysAlis
_computing_structure_refinement 'SHELXL-97 (Sheldrick, 2008)'
_computing_structure_solution 'SHELXL-97 (Sheldrick, 2008)'
_diffrn_ambient_temperature 293(2)
_diffrn_detector_area_resol_mean 10.2375
_diffrn_measured_fraction_theta_full 0.996
_diffrn_measured_fraction_theta_max 0.996
_diffrn_measurement_device_type 'Oxford Diffraction Gemini R Ultra'
_diffrn_measurement_method '\w scan'
_diffrn_radiation_monochromator graphite
_diffrn_radiation_source 'fine-focus sealed tube'
_diffrn_radiation_type MoK\a
_diffrn_radiation_wavelength 0.71069
_diffrn_reflns_av_R_equivalents 0.0260
_diffrn_reflns_av_sigmaI/netI 0.0447
_diffrn_reflns_limit_h_max 12
_diffrn_reflns_limit_h_min -13
_diffrn_reflns_limit_k_max 15
_diffrn_reflns_limit_k_min -15
_diffrn_reflns_limit_l_max 12
_diffrn_reflns_limit_l_min -17
_diffrn_reflns_number 13159
_diffrn_reflns_theta_full 25.02
_diffrn_reflns_theta_max 25.02
_diffrn_reflns_theta_min 2.77
_exptl_absorpt_coefficient_mu 1.323
_exptl_absorpt_correction_T_max 0.7685
_exptl_absorpt_correction_T_min 0.7164
_exptl_absorpt_process_details
; 
CrysAlis (Oxford Diffraction, 2006)
;
_exptl_crystal_colour colourless
_exptl_crystal_density_diffrn 1.822
_exptl_crystal_density_method 'not measured'
_exptl_crystal_description needle
_exptl_crystal_F_000 1158
_exptl_crystal_size_max 0.35
_exptl_crystal_size_mid 0.22
_exptl_crystal_size_min 0.20
_refine_diff_density_max 0.704
_refine_diff_density_min -0.681
_refine_diff_density_rms 0.088
_refine_ls_extinction_method none
_refine_ls_goodness_of_fit_ref 1.033
_refine_ls_hydrogen_treatment mixed
_refine_ls_matrix_type full
_refine_ls_number_parameters 622
_refine_ls_number_reflns 7462
_refine_ls_number_restraints 3
_refine_ls_restrained_S_all 2.135
_refine_ls_R_factor_all 0.0420
_refine_ls_R_factor_gt 0.0324
_refine_ls_shift/su_max 0.000
_refine_ls_shift/su_mean 0.000
_refine_ls_structure_factor_coef Fsqd
_refine_ls_weighting_details 'calc w=1/[\s^2^(Fo^2^)+(0.0335P)^2^+1.4685P] where P=(Fo^2^+2Fc^2^)/3'
_refine_ls_weighting_scheme calc
_refine_ls_wR_factor_gt 0.0743
_refine_ls_wR_factor_ref 0.0801
_reflns_number_gt 6343
_reflns_number_total 7462
_reflns_threshold_expression >2\s(I)
_cod_data_source_file c4ce00098f2.cif
_cod_data_source_block Compound-4
_cod_depositor_comments
;
The following automatic conversions were performed:

'_symmetry_cell_setting' value 'Triclinic' changed to 'triclinic'
according to
/usr/data/users/saulius/crontab/automatic-downloads/rss-feeds/RSC/lib/dictionaries/cif_core.dic
dictionary named 'cif_core.dic' version 2.4.2 from 2011-04-26.

Automatic conversion script
Id: cif_fix_values 2281 2013-09-26 08:29:07Z andrius 
;
_cod_original_cell_volume 2123.0(12)
_cod_original_sg_symbol_H-M P-1
_cod_database_code 7216819

loop_
_symmetry_equiv_pos_as_xyz
'x, y, z'
'-x, -y, -z'

loop_
_atom_site_label
_atom_site_type_symbol
_atom_site_fract_x
_atom_site_fract_y
_atom_site_fract_z
_atom_site_U_iso_or_equiv
_atom_site_adp_type
_atom_site_occupancy
_atom_site_symmetry_multiplicity
_atom_site_calc_flag
_atom_site_refinement_flags
Cd1 Cd 0.5000 0.0000 0.0000 0.0223(2) Uani 1 2 d S
Cd2 Cd 0.21301(5) 0.09093(4) 0.15926(4) 0.02650(18) Uani 1 1 d .
Cd3 Cd 0.56407(5) -0.30943(4) 0.31689(4) 0.03127(19) Uani 1 1 d .
C1 C 0.4800(6) 0.3058(5) 0.0875(5) 0.0229(15) Uani 1 1 d .
C2 C 0.4792(6) 0.3822(5) 0.1494(5) 0.0232(16) Uani 1 1 d .
H2 H 0.4265 0.3806 0.2034 0.028 Uiso 1 1 calc R
C3 C 0.5567(6) 0.4609(5) 0.1310(5) 0.0233(16) Uani 1 1 d .
C4 C 0.6353(7) 0.4634(5) 0.0512(5) 0.0283(17) Uani 1 1 d .
H4 H 0.6869 0.5167 0.0387 0.034 Uiso 1 1 calc R
C5 C 0.6372(7) 0.3863(5) -0.0102(5) 0.0271(17) Uani 1 1 d .
C6 C 0.5590(6) 0.3084(5) 0.0072(5) 0.0266(16) Uani 1 1 d .
H6 H 0.5591 0.2576 -0.0350 0.032 Uiso 1 1 calc R
C7 C 0.3992(6) 0.2201(5) 0.1064(5) 0.0239(16) Uani 1 1 d .
C8 C 0.5555(7) 0.5427(5) 0.1987(5) 0.0274(17) Uani 1 1 d .
C9 C 0.7316(8) 0.3098(6) -0.1445(6) 0.042(2) Uani 1 1 d .
H9A H 0.6529 0.2985 -0.1645 0.050 Uiso 1 1 calc R
H9B H 0.7580 0.2492 -0.1112 0.050 Uiso 1 1 calc R
C10 C 0.8231(7) 0.3287(6) -0.2259(6) 0.0344(19) Uani 1 1 d .
C11 C 0.7994(7) 0.4026(6) -0.2899(6) 0.037(2) Uani 1 1 d .
H11 H 0.7313 0.4476 -0.2787 0.045 Uiso 1 1 calc R
C12 C 0.8747(7) 0.4111(6) -0.3705(6) 0.0330(18) Uani 1 1 d .
H12 H 0.8574 0.4625 -0.4127 0.040 Uiso 1 1 calc R
C13 C 0.9760(6) 0.3444(5) -0.3898(5) 0.0281(17) Uani 1 1 d .
C14 C 1.0014(7) 0.2729(6) -0.3235(6) 0.037(2) Uani 1 1 d .
H14 H 1.0707 0.2290 -0.3338 0.044 Uiso 1 1 calc R
C15 C 0.9267(8) 0.2649(6) -0.2422(6) 0.040(2) Uani 1 1 d .
H15 H 0.9463 0.2164 -0.1983 0.048 Uiso 1 1 calc R
C16 C 1.0469(7) 0.3444(5) -0.4813(5) 0.0281(17) Uani 1 1 d .
C17 C 0.9862(7) 0.3639(6) -0.5572(6) 0.0364(19) Uani 1 1 d .
H17 H 0.9029 0.3828 -0.5489 0.044 Uiso 1 1 calc R
C18 C 1.0444(8) 0.3565(6) -0.6446(6) 0.041(2) Uani 1 1 d .
H18 H 1.0012 0.3715 -0.6943 0.050 Uiso 1 1 calc R
C19 C 1.1669(8) 0.3269(6) -0.6580(6) 0.043(2) Uani 1 1 d .
H19 H 1.2068 0.3199 -0.7167 0.052 Uiso 1 1 calc R
C20 C 1.2293(8) 0.3078(6) -0.5838(6) 0.040(2) Uani 1 1 d .
H20 H 1.3122 0.2879 -0.5927 0.048 Uiso 1 1 calc R
C21 C 1.1716(7) 0.3175(5) -0.4957(6) 0.0289(17) Uani 1 1 d .
C22 C 1.2506(7) 0.3053(6) -0.4204(6) 0.0330(19) Uani 1 1 d .
C23 C 0.2380(6) -0.1108(5) -0.0718(5) 0.0264(16) Uani 1 1 d .
C24 C 0.2814(6) -0.1610(5) -0.1573(5) 0.0247(16) Uani 1 1 d .
C25 C 0.3727(7) -0.1254(6) -0.2189(6) 0.0340(19) Uani 1 1 d .
H25 H 0.4120 -0.0681 -0.2059 0.041 Uiso 1 1 calc R
C26 C 0.4073(7) -0.1737(6) -0.3001(6) 0.0360(19) Uani 1 1 d .
H26 H 0.4705 -0.1496 -0.3411 0.043 Uiso 1 1 calc R
C27 C 0.3479(6) -0.2575(6) -0.3205(5) 0.0277(17) Uani 1 1 d .
C28 C 0.2581(7) -0.2949(6) -0.2583(6) 0.037(2) Uani 1 1 d .
H28 H 0.2193 -0.3526 -0.2711 0.045 Uiso 1 1 calc R
C29 C 0.2252(7) -0.2473(6) -0.1772(6) 0.037(2) Uani 1 1 d .
H29 H 0.1646 -0.2734 -0.1351 0.045 Uiso 1 1 calc R
C30 C 0.4398(7) -0.2670(6) -0.4809(5) 0.0337(18) Uani 1 1 d .
H30 H 0.4715 -0.2030 -0.4852 0.040 Uiso 1 1 calc R
C31 C 0.3898(7) -0.4135(6) -0.5138(6) 0.0342(19) Uani 1 1 d .
H31 H 0.3806 -0.4708 -0.5467 0.041 Uiso 1 1 calc R
C32 C 0.3476(7) -0.4013(6) -0.4258(6) 0.0337(18) Uani 1 1 d .
H32 H 0.3053 -0.4476 -0.3869 0.040 Uiso 1 1 calc R
C33 C 0.3757(6) -0.0922(5) 0.2827(5) 0.0242(16) Uani 1 1 d .
C34 C 0.3017(6) -0.0794(5) 0.3717(5) 0.0250(16) Uani 1 1 d .
C35 C 0.3013(8) 0.0087(6) 0.4177(6) 0.047(2) Uani 1 1 d .
H35 H 0.3482 0.0610 0.3920 0.056 Uiso 1 1 calc R
C36 C 0.2332(8) 0.0221(6) 0.5014(6) 0.046(2) Uani 1 1 d .
H36 H 0.2344 0.0826 0.5317 0.055 Uiso 1 1 calc R
C37 C 0.1639(6) -0.0543(5) 0.5393(5) 0.0269(16) Uani 1 1 d .
C38 C 0.1606(8) -0.1418(6) 0.4938(6) 0.042(2) Uani 1 1 d .
H38 H 0.1117 -0.1931 0.5190 0.050 Uiso 1 1 calc R
C39 C 0.2301(8) -0.1548(6) 0.4101(6) 0.039(2) Uani 1 1 d .
H39 H 0.2282 -0.2152 0.3796 0.047 Uiso 1 1 calc R
C40 C -0.0115(7) -0.0821(6) 0.6581(6) 0.0345(19) Uani 1 1 d .
H40 H -0.0532 -0.1242 0.6247 0.041 Uiso 1 1 calc R
C41 C 0.0393(7) 0.0045(6) 0.7659(5) 0.0336(18) Uani 1 1 d .
H41 H 0.0381 0.0340 0.8223 0.040 Uiso 1 1 calc R
C42 C 0.1278(7) 0.0135(6) 0.6956(5) 0.0316(18) Uani 1 1 d .
H42 H 0.1977 0.0499 0.6942 0.038 Uiso 1 1 calc R
N1 N 0.2986(5) -0.0500(4) -0.0249(4) 0.0280(14) Uani 1 1 d .
N2 N 0.2165(5) -0.0241(5) 0.0473(4) 0.0303(15) Uani 1 1 d .
N3 N 0.1146(6) -0.0671(5) 0.0436(5) 0.0364(16) Uani 1 1 d .
N4 N 0.1253(6) -0.1221(5) -0.0308(5) 0.0343(16) Uani 1 1 d .
N5 N 0.3797(5) -0.3061(4) -0.4047(4) 0.0277(14) Uani 1 1 d .
N6 N 0.4483(6) -0.3296(5) -0.5482(5) 0.0348(16) Uani 1 1 d .
N7 N 0.3655(5) -0.0287(4) 0.2120(4) 0.0262(14) Uani 1 1 d .
N8 N 0.4514(5) -0.0645(4) 0.1460(4) 0.0255(14) Uani 1 1 d .
N9 N 0.5104(6) -0.1440(5) 0.1759(4) 0.0292(14) Uani 1 1 d .
N10 N 0.4651(6) -0.1637(4) 0.2629(4) 0.0281(14) Uani 1 1 d .
N11 N 0.0949(5) -0.0415(4) 0.6266(4) 0.0267(14) Uani 1 1 d .
N12 N -0.0491(5) -0.0549(5) 0.7417(5) 0.0313(15) Uani 1 1 d .
O1 O 0.4044(4) 0.1485(3) 0.0515(4) 0.0295(12) Uani 1 1 d .
O2 O 0.3242(5) 0.2213(4) 0.1774(4) 0.0348(13) Uani 1 1 d .
O3 O 0.4953(5) 0.5341(4) 0.2743(4) 0.0418(14) Uani 1 1 d .
O4 O 0.6162(6) 0.6193(4) 0.1775(4) 0.0525(17) Uani 1 1 d .
O5 O 1.3140(5) 0.2235(4) -0.4114(4) 0.0423(15) Uani 1 1 d .
O6 O 1.2585(5) 0.3795(4) -0.3721(4) 0.0421(14) Uani 1 1 d .
O7 O 0.7198(5) 0.3935(4) -0.0871(4) 0.0403(14) Uani 1 1 d .
O1W O 0.0934(5) 0.1973(4) 0.0766(5) 0.0529(17) Uani 1 1 d D
H1A H 0.0202 0.1707 0.0609 0.079 Uiso 1 1 d RD
H1B H 0.1070 0.2524 0.0688 0.079 Uiso 1 1 d RD
O2W O 1.1236(10) 0.4742(9) -0.2100(10) 0.142(5) Uani 1 1 d .
O3WA O 0.191(2) 0.301(3) -0.0689(18) 0.196(17) Uani 0.50 1 d P
O3WB O 0.208(4) 0.198(3) -0.126(3) 0.106(13) Uiso 0.25 1 d P
O3WC O 0.240(3) 0.190(2) -0.201(2) 0.072(8) Uiso 0.25 1 d P
O4WA O 0.092(2) 0.4232(17) 0.1131(17) 0.143(9) Uani 0.50 1 d P
O4WB O 0.034(4) 0.537(4) 0.064(3) 0.28(2) Uiso 0.50 1 d P

loop_
_atom_site_aniso_label
_atom_site_aniso_U_11
_atom_site_aniso_U_22
_atom_site_aniso_U_33
_atom_site_aniso_U_23
_atom_site_aniso_U_13
_atom_site_aniso_U_12
Cd1 0.0253(4) 0.0245(4) 0.0154(4) -0.0040(3) 0.0068(3) -0.0028(3)
Cd2 0.0244(3) 0.0301(3) 0.0234(3) -0.0064(2) 0.0076(2) -0.0061(2)
Cd3 0.0430(4) 0.0290(3) 0.0218(3) -0.0089(2) -0.0036(3) 0.0025(2)
C1 0.022(4) 0.023(4) 0.023(4) -0.003(3) 0.000(3) -0.002(3)
C2 0.022(4) 0.027(4) 0.020(4) -0.004(3) 0.003(3) 0.000(3)
C3 0.025(4) 0.026(4) 0.019(4) -0.005(3) -0.002(3) -0.001(3)
C4 0.033(4) 0.028(4) 0.024(4) -0.003(3) 0.004(3) -0.010(3)
C5 0.032(4) 0.028(4) 0.019(4) -0.004(3) 0.006(3) -0.005(3)
C6 0.034(4) 0.026(4) 0.020(4) -0.009(3) 0.001(3) -0.001(3)
C7 0.021(4) 0.025(4) 0.026(4) -0.005(3) -0.002(3) 0.002(3)
C8 0.028(4) 0.028(4) 0.027(5) -0.004(3) -0.006(3) -0.001(3)
C9 0.052(5) 0.040(5) 0.030(5) -0.009(4) 0.015(4) -0.010(4)
C10 0.040(5) 0.033(4) 0.028(5) -0.009(4) 0.010(4) -0.008(4)
C11 0.034(4) 0.035(4) 0.040(5) -0.006(4) 0.011(4) 0.001(4)
C12 0.034(4) 0.033(4) 0.029(5) 0.000(3) 0.006(4) -0.001(3)
C13 0.025(4) 0.031(4) 0.027(5) -0.002(3) 0.005(3) -0.007(3)
C14 0.031(4) 0.041(5) 0.034(5) 0.001(4) 0.009(4) 0.001(4)
C15 0.046(5) 0.043(5) 0.029(5) 0.007(4) 0.005(4) -0.004(4)
C16 0.031(4) 0.027(4) 0.026(5) -0.005(3) 0.004(3) -0.009(3)
C17 0.032(4) 0.041(5) 0.035(5) -0.003(4) 0.004(4) -0.005(4)
C18 0.046(5) 0.051(5) 0.028(5) -0.001(4) -0.001(4) -0.012(4)
C19 0.056(6) 0.043(5) 0.027(5) -0.011(4) 0.012(4) -0.007(4)
C20 0.037(5) 0.036(5) 0.044(6) -0.007(4) 0.010(4) 0.000(4)
C21 0.028(4) 0.026(4) 0.031(5) -0.005(3) 0.004(3) -0.004(3)
C22 0.028(4) 0.035(5) 0.034(5) -0.002(4) 0.010(4) -0.011(4)
C23 0.025(4) 0.035(4) 0.019(4) -0.003(3) -0.001(3) -0.002(3)
C24 0.020(4) 0.033(4) 0.021(4) -0.007(3) -0.002(3) 0.002(3)
C25 0.034(4) 0.039(4) 0.030(5) -0.012(4) 0.003(4) -0.014(4)
C26 0.033(4) 0.044(5) 0.030(5) -0.008(4) 0.011(4) -0.014(4)
C27 0.026(4) 0.034(4) 0.023(4) -0.007(3) -0.003(3) 0.000(3)
C28 0.039(5) 0.040(5) 0.035(5) -0.013(4) 0.002(4) -0.013(4)
C29 0.035(4) 0.047(5) 0.030(5) -0.010(4) 0.008(4) -0.014(4)
C30 0.044(5) 0.035(4) 0.022(5) -0.008(3) 0.003(4) -0.009(4)
C31 0.037(4) 0.034(4) 0.032(5) -0.012(4) -0.004(4) 0.000(4)
C32 0.041(5) 0.029(4) 0.032(5) -0.006(3) -0.002(4) -0.005(3)
C33 0.023(4) 0.024(4) 0.025(4) -0.006(3) 0.005(3) -0.005(3)
C34 0.025(4) 0.030(4) 0.019(4) -0.001(3) 0.003(3) -0.004(3)
C35 0.061(6) 0.038(5) 0.037(6) -0.010(4) 0.027(4) -0.026(4)
C36 0.065(6) 0.035(5) 0.034(5) -0.016(4) 0.023(4) -0.020(4)
C37 0.028(4) 0.033(4) 0.019(4) -0.003(3) 0.007(3) -0.005(3)
C38 0.048(5) 0.041(5) 0.034(5) -0.007(4) 0.019(4) -0.025(4)
C39 0.048(5) 0.041(5) 0.027(5) -0.016(4) 0.011(4) -0.018(4)
C40 0.029(4) 0.047(5) 0.026(5) -0.007(4) 0.008(3) -0.011(4)
C41 0.033(4) 0.045(5) 0.020(4) -0.009(3) 0.009(3) -0.002(4)
C42 0.030(4) 0.038(4) 0.027(5) -0.007(3) 0.003(3) -0.007(3)
N1 0.028(3) 0.034(3) 0.022(4) -0.008(3) 0.004(3) -0.002(3)
N2 0.027(3) 0.039(4) 0.025(4) -0.011(3) 0.003(3) -0.004(3)
N3 0.028(4) 0.053(4) 0.028(4) -0.013(3) 0.005(3) -0.008(3)
N4 0.027(3) 0.048(4) 0.029(4) -0.015(3) 0.002(3) -0.007(3)
N5 0.029(3) 0.031(3) 0.023(4) -0.005(3) 0.000(3) -0.003(3)
N6 0.041(4) 0.040(4) 0.024(4) -0.010(3) 0.001(3) -0.004(3)
N7 0.030(3) 0.030(3) 0.016(3) -0.003(3) 0.008(3) -0.002(3)
N8 0.027(3) 0.030(3) 0.018(3) -0.002(3) 0.004(3) -0.002(3)
N9 0.034(3) 0.035(4) 0.017(4) -0.001(3) 0.004(3) -0.002(3)
N10 0.037(4) 0.032(3) 0.014(3) -0.001(3) 0.004(3) -0.004(3)
N11 0.028(3) 0.030(3) 0.021(4) -0.003(3) 0.008(3) -0.006(3)
N12 0.028(3) 0.036(4) 0.027(4) -0.004(3) 0.010(3) -0.004(3)
O1 0.035(3) 0.024(3) 0.029(3) -0.010(2) 0.004(2) -0.004(2)
O2 0.035(3) 0.040(3) 0.028(3) -0.013(2) 0.014(3) -0.015(2)
O3 0.045(3) 0.049(3) 0.030(4) -0.021(3) 0.012(3) -0.016(3)
O4 0.086(5) 0.040(3) 0.032(4) -0.017(3) 0.010(3) -0.030(3)
O5 0.040(3) 0.034(3) 0.055(4) -0.002(3) -0.011(3) -0.004(3)
O6 0.043(3) 0.039(3) 0.047(4) -0.013(3) -0.009(3) -0.003(3)
O7 0.053(4) 0.039(3) 0.026(3) -0.010(2) 0.020(3) -0.018(3)
O1W 0.040(3) 0.047(4) 0.074(5) 0.009(3) -0.018(3) -0.011(3)
O2W 0.104(8) 0.144(10) 0.179(13) -0.073(9) -0.008(8) -0.007(7)
O3WA 0.128(19) 0.35(4) 0.12(2) 0.14(3) -0.035(16) -0.16(2)
O4WA 0.17(2) 0.120(17) 0.11(2) 0.015(14) 0.047(17) 0.028(16)

loop_
_atom_type_symbol
_atom_type_description
_atom_type_scat_dispersion_real
_atom_type_scat_dispersion_imag
_atom_type_scat_source
C C 0.0033 0.0016 'International Tables Vol C Tables 4.2.6.8 and 6.1.1.4'
H H 0.0000 0.0000 'International Tables Vol C Tables 4.2.6.8 and 6.1.1.4'
N N 0.0061 0.0033 'International Tables Vol C Tables 4.2.6.8 and 6.1.1.4'
O O 0.0106 0.0060 'International Tables Vol C Tables 4.2.6.8 and 6.1.1.4'
Cd Cd -0.8075 1.2024 'International Tables Vol C Tables 4.2.6.8 and 6.1.1.4'

loop_
_geom_angle_atom_site_label_1
_geom_angle_atom_site_label_2
_geom_angle_atom_site_label_3
_geom_angle
_geom_angle_site_symmetry_1
_geom_angle_site_symmetry_3
O1 Cd1 O1 180.0(2) . 2_655
O1 Cd1 N8 86.26(19) . .
O1 Cd1 N8 93.74(19) 2_655 .
O1 Cd1 N8 93.74(19) . 2_655
O1 Cd1 N8 86.26(19) 2_655 2_655
N8 Cd1 N8 180.0(3) . 2_655
O1 Cd1 N1 93.61(19) . 2_655
O1 Cd1 N1 86.39(19) 2_655 2_655
N8 Cd1 N1 95.2(2) . 2_655
N8 Cd1 N1 84.8(2) 2_655 2_655
O1 Cd1 N1 86.39(19) . .
O1 Cd1 N1 93.61(19) 2_655 .
N8 Cd1 N1 84.8(2) . .
N8 Cd1 N1 95.2(2) 2_655 .
N1 Cd1 N1 180.0(3) 2_655 .
O2 Cd2 N12 121.8(2) . 2_556
O2 Cd2 N2 133.4(2) . .
N12 Cd2 N2 104.7(2) 2_556 .
O2 Cd2 O1W 88.3(2) . .
N12 Cd2 O1W 90.7(2) 2_556 .
N2 Cd2 O1W 87.7(2) . .
O2 Cd2 N7 92.0(2) . .
N12 Cd2 N7 100.5(2) 2_556 .
N2 Cd2 N7 82.4(2) . .
O1W Cd2 N7 166.6(2) . .
O2 Cd2 O1 53.04(17) . .
N12 Cd2 O1 174.78(19) 2_556 .
N2 Cd2 O1 80.43(19) . .
O1W Cd2 O1 88.3(2) . .
N7 Cd2 O1 81.20(18) . .
N6 Cd3 O4 143.1(2) 1_556 1_545
N6 Cd3 N10 99.3(2) 1_556 .
O4 Cd3 N10 96.0(2) 1_545 .
N6 Cd3 O6 93.5(2) 1_556 2_755
O4 Cd3 O6 92.3(2) 1_545 2_755
N10 Cd3 O6 145.9(2) . 2_755
N6 Cd3 O3 87.7(2) 1_556 1_545
O4 Cd3 O3 55.4(2) 1_545 1_545
N10 Cd3 O3 116.1(2) . 1_545
O6 Cd3 O3 95.8(2) 2_755 1_545
N6 Cd3 O5 81.2(2) 1_556 2_755
O4 Cd3 O5 130.4(2) 1_545 2_755
N10 Cd3 O5 95.9(2) . 2_755
O6 Cd3 O5 54.94(19) 2_755 2_755
O3 Cd3 O5 147.5(2) 1_545 2_755
N6 Cd3 C8 115.2(2) 1_556 1_545
O4 Cd3 C8 27.9(2) 1_545 1_545
N10 Cd3 C8 108.4(2) . 1_545
O6 Cd3 C8 94.1(2) 2_755 1_545
O3 Cd3 C8 27.5(2) 1_545 1_545
O5 Cd3 C8 147.0(2) 2_755 1_545
N6 Cd3 C22 84.0(2) 1_556 2_755
O4 Cd3 C22 114.8(2) 1_545 2_755
N10 Cd3 C22 123.0(2) . 2_755
O6 Cd3 C22 27.4(2) 2_755 2_755
O3 Cd3 C22 121.0(2) 1_545 2_755
O5 Cd3 C22 27.8(2) 2_755 2_755
C8 Cd3 C22 121.4(2) 1_545 2_755
C2 C1 C6 119.7(6) . .
C2 C1 C7 120.9(7) . .
C6 C1 C7 119.4(6) . .
C1 C2 C3 120.1(7) . .
C1 C2 H2 120.0 . .
C3 C2 H2 120.0 . .
C4 C3 C2 120.2(7) . .
C4 C3 C8 120.2(7) . .
C2 C3 C8 119.6(7) . .
C3 C4 C5 119.7(7) . .
C3 C4 H4 120.1 . .
C5 C4 H4 120.1 . .
O7 C5 C6 123.7(7) . .
O7 C5 C4 116.0(6) . .
C6 C5 C4 120.3(7) . .
C5 C6 C1 120.0(7) . .
C5 C6 H6 120.0 . .
C1 C6 H6 120.0 . .
O2 C7 O1 121.0(7) . .
O2 C7 C1 118.6(6) . .
O1 C7 C1 120.4(7) . .
O3 C8 O4 121.1(7) . .
O3 C8 C3 119.8(7) . .
O4 C8 C3 119.1(7) . .
O3 C8 Cd3 62.4(4) . 1_565
O4 C8 Cd3 58.7(4) . 1_565
C3 C8 Cd3 177.4(5) . 1_565
O7 C9 C10 110.3(6) . .
O7 C9 H9A 109.6 . .
C10 C9 H9A 109.6 . .
O7 C9 H9B 109.6 . .
C10 C9 H9B 109.6 . .
H9A C9 H9B 108.1 . .
C11 C10 C15 118.7(8) . .
C11 C10 C9 120.7(7) . .
C15 C10 C9 120.2(8) . .
C10 C11 C12 121.0(7) . .
C10 C11 H11 119.5 . .
C12 C11 H11 119.5 . .
C11 C12 C13 121.0(7) . .
C11 C12 H12 119.5 . .
C13 C12 H12 119.5 . .
C14 C13 C12 117.5(7) . .
C14 C13 C16 121.4(7) . .
C12 C13 C16 120.9(7) . .
C13 C14 C15 121.6(7) . .
C13 C14 H14 119.2 . .
C15 C14 H14 119.2 . .
C10 C15 C14 120.2(8) . .
C10 C15 H15 119.9 . .
C14 C15 H15 119.9 . .
C17 C16 C21 117.6(7) . .
C17 C16 C13 119.2(7) . .
C21 C16 C13 123.0(7) . .
C18 C17 C16 122.4(8) . .
C18 C17 H17 118.8 . .
C16 C17 H17 118.8 . .
C19 C18 C17 119.5(8) . .
C19 C18 H18 120.2 . .
C17 C18 H18 120.2 . .
C20 C19 C18 119.1(8) . .
C20 C19 H19 120.4 . .
C18 C19 H19 120.4 . .
C19 C20 C21 121.4(8) . .
C19 C20 H20 119.3 . .
C21 C20 H20 119.3 . .
C20 C21 C16 119.9(8) . .
C20 C21 C22 116.9(7) . .
C16 C21 C22 123.0(7) . .
O6 C22 O5 121.8(8) . .
O6 C22 C21 118.4(7) . .
O5 C22 C21 119.6(7) . .
O6 C22 Cd3 59.8(4) . 2_755
O5 C22 Cd3 63.1(4) . 2_755
C21 C22 Cd3 164.5(5) . 2_755
N4 C23 N1 111.0(6) . .
N4 C23 C24 121.0(6) . .
N1 C23 C24 128.0(6) . .
C25 C24 C29 118.8(7) . .
C25 C24 C23 123.1(7) . .
C29 C24 C23 118.1(7) . .
C24 C25 C26 120.8(7) . .
C24 C25 H25 119.6 . .
C26 C25 H25 119.6 . .
C27 C26 C25 119.8(7) . .
C27 C26 H26 120.1 . .
C25 C26 H26 120.1 . .
C28 C27 C26 119.7(7) . .
C28 C27 N5 119.7(7) . .
C26 C27 N5 120.6(7) . .
C27 C28 C29 120.1(7) . .
C27 C28 H28 120.0 . .
C29 C28 H28 120.0 . .
C28 C29 C24 120.7(8) . .
C28 C29 H29 119.6 . .
C24 C29 H29 119.6 . .
N6 C30 N5 111.9(7) . .
N6 C30 H30 124.0 . .
N5 C30 H30 124.0 . .
C32 C31 N6 110.3(7) . .
C32 C31 H31 124.8 . .
N6 C31 H31 124.8 . .
C31 C32 N5 105.8(7) . .
C31 C32 H32 127.1 . .
N5 C32 H32 127.1 . .
N7 C33 N10 110.8(6) . .
N7 C33 C34 123.2(6) . .
N10 C33 C34 125.9(7) . .
C35 C34 C39 118.2(7) . .
C35 C34 C33 120.7(7) . .
C39 C34 C33 121.1(7) . .
C34 C35 C36 121.6(7) . .
C34 C35 H35 119.2 . .
C36 C35 H35 119.2 . .
C37 C36 C35 119.4(7) . .
C37 C36 H36 120.3 . .
C35 C36 H36 120.3 . .
C38 C37 C36 120.0(7) . .
C38 C37 N11 120.4(7) . .
C36 C37 N11 119.6(7) . .
C37 C38 C39 120.1(7) . .
C37 C38 H38 119.9 . .
C39 C38 H38 119.9 . .
C34 C39 C38 120.6(7) . .
C34 C39 H39 119.7 . .
C38 C39 H39 119.7 . .
N12 C40 N11 111.5(7) . .
N12 C40 H40 124.2 . .
N11 C40 H40 124.2 . .
C42 C41 N12 109.6(7) . .
C42 C41 H41 125.2 . .
N12 C41 H41 125.2 . .
C41 C42 N11 106.5(7) . .
C41 C42 H42 126.7 . .
N11 C42 H42 126.7 . .
C23 N1 N2 103.7(6) . .
C23 N1 Cd1 144.5(5) . .
N2 N1 Cd1 109.8(4) . .
N3 N2 N1 110.5(6) . .
N3 N2 Cd2 115.3(5) . .
N1 N2 Cd2 133.6(5) . .
N2 N3 N4 108.7(6) . .
N3 N4 C23 106.1(6) . .
C30 N5 C32 106.5(6) . .
C30 N5 C27 127.2(6) . .
C32 N5 C27 126.2(7) . .
C30 N6 C31 105.4(7) . .
C30 N6 Cd3 125.3(6) . 1_554
C31 N6 Cd3 128.5(5) . 1_554
C33 N7 N8 104.7(6) . .
C33 N7 Cd2 137.6(5) . .
N8 N7 Cd2 114.8(4) . .
N9 N8 N7 110.2(6) . .
N9 N8 Cd1 121.2(4) . .
N7 N8 Cd1 128.6(4) . .
N8 N9 N10 108.8(6) . .
C33 N10 N9 105.6(6) . .
C33 N10 Cd3 144.7(5) . .
N9 N10 Cd3 109.7(4) . .
C40 N11 C42 106.8(6) . .
C40 N11 C37 127.6(7) . .
C42 N11 C37 125.5(6) . .
C40 N12 C41 105.6(6) . .
C40 N12 Cd2 133.3(5) . 2_556
C41 N12 Cd2 121.1(5) . 2_556
C7 O1 Cd1 147.9(5) . .
C7 O1 Cd2 83.1(4) . .
Cd1 O1 Cd2 104.03(18) . .
C7 O2 Cd2 102.5(4) . .
C8 O3 Cd3 90.1(4) . 1_565
C8 O4 Cd3 93.3(5) . 1_565
C22 O5 Cd3 89.1(5) . 2_755
C22 O6 Cd3 92.8(5) . 2_755
C5 O7 C9 116.2(6) . .
Cd2 O1W H1A 116.4 . .
Cd2 O1W H1B 120.5 . .
H1A O1W H1B 122.5 . .
O3WC O3WB O3WA 128(4) . .

loop_
_geom_bond_atom_site_label_1
_geom_bond_atom_site_label_2
_geom_bond_distance
_geom_bond_site_symmetry_2
Cd1 O1 2.274(5) .
Cd1 O1 2.274(5) 2_655
Cd1 N8 2.306(6) .
Cd1 N8 2.306(6) 2_655
Cd1 N1 2.424(6) 2_655
Cd1 N1 2.424(6) .
Cd2 O2 2.211(5) .
Cd2 N12 2.248(6) 2_556
Cd2 N2 2.277(6) .
Cd2 O1W 2.285(6) .
Cd2 N7 2.410(6) .
Cd2 O1 2.621(5) .
Cd3 N6 2.251(7) 1_556
Cd3 O4 2.290(6) 1_545
Cd3 N10 2.313(6) .
Cd3 O6 2.332(6) 2_755
Cd3 O3 2.369(5) 1_545
Cd3 O5 2.403(6) 2_755
Cd3 C8 2.674(7) 1_545
Cd3 C22 2.695(8) 2_755
C1 C2 1.382(10) .
C1 C6 1.386(10) .
C1 C7 1.479(10) .
C2 C3 1.382(10) .
C2 H2 0.9300 .
C3 C4 1.379(10) .
C3 C8 1.493(10) .
C4 C5 1.382(10) .
C4 H4 0.9300 .
C5 O7 1.373(9) .
C5 C6 1.378(10) .
C6 H6 0.9300 .
C7 O2 1.255(9) .
C7 O1 1.259(8) .
C8 O3 1.235(9) .
C8 O4 1.254(9) .
C8 Cd3 2.674(7) 1_565
C9 O7 1.405(9) .
C9 C10 1.498(11) .
C9 H9A 0.9700 .
C9 H9B 0.9700 .
C10 C11 1.368(12) .
C10 C15 1.377(11) .
C11 C12 1.373(11) .
C11 H11 0.9300 .
C12 C13 1.386(10) .
C12 H12 0.9300 .
C13 C14 1.376(11) .
C13 C16 1.479(10) .
C14 C15 1.378(11) .
C14 H14 0.9300 .
C15 H15 0.9300 .
C16 C17 1.380(11) .
C16 C21 1.390(10) .
C17 C18 1.376(12) .
C17 H17 0.9300 .
C18 C19 1.374(12) .
C18 H18 0.9300 .
C19 C20 1.370(12) .
C19 H19 0.9300 .
C20 C21 1.385(11) .
C20 H20 0.9300 .
C21 C22 1.491(12) .
C22 O6 1.243(10) .
C22 O5 1.258(9) .
C22 Cd3 2.695(8) 2_755
C23 N4 1.330(9) .
C23 N1 1.334(9) .
C23 C24 1.461(10) .
C24 C25 1.368(11) .
C24 C29 1.384(10) .
C25 C26 1.380(11) .
C25 H25 0.9300 .
C26 C27 1.377(11) .
C26 H26 0.9300 .
C27 C28 1.371(11) .
C27 N5 1.416(9) .
C28 C29 1.372(11) .
C28 H28 0.9300 .
C29 H29 0.9300 .
C30 N6 1.305(10) .
C30 N5 1.339(10) .
C30 H30 0.9300 .
C31 C32 1.339(11) .
C31 N6 1.366(10) .
C31 H31 0.9300 .
C32 N5 1.380(9) .
C32 H32 0.9300 .
C33 N7 1.326(9) .
C33 N10 1.335(9) .
C33 C34 1.472(10) .
C34 C35 1.365(11) .
C34 C39 1.371(10) .
C35 C36 1.379(11) .
C35 H35 0.9300 .
C36 C37 1.364(11) .
C36 H36 0.9300 .
C37 C38 1.358(11) .
C37 N11 1.427(9) .
C38 C39 1.386(11) .
C38 H38 0.9300 .
C39 H39 0.9300 .
C40 N12 1.310(10) .
C40 N11 1.344(9) .
C40 H40 0.9300 .
C41 C42 1.345(11) .
C41 N12 1.373(10) .
C41 H41 0.9300 .
C42 N11 1.366(10) .
C42 H42 0.9300 .
N1 N2 1.353(8) .
N2 N3 1.296(9) .
N3 N4 1.327(9) .
N6 Cd3 2.251(7) 1_554
N7 N8 1.351(8) .
N8 N9 1.291(8) .
N9 N10 1.344(8) .
N12 Cd2 2.248(6) 2_556
O3 Cd3 2.369(5) 1_565
O4 Cd3 2.290(6) 1_565
O5 Cd3 2.403(6) 2_755
O6 Cd3 2.332(6) 2_755
O1W H1A 0.9543 .
O1W H1B 0.7523 .
O3WA O3WB 1.60(5) .
O3WB O3WC 1.13(5) .
O4WA O4WB 1.76(5) .

loop_
_geom_hbond_atom_site_label_D
_geom_hbond_atom_site_label_H
_geom_hbond_atom_site_label_A
_geom_hbond_distance_DH
_geom_hbond_distance_HA
_geom_hbond_distance_DA
_geom_hbond_angle_DHA
O1W H1B O3WA 0.75 2.22 2.659(19) 117.9
O1W H1B O4WA 0.75 2.36 3.04(3) 152.2

loop_
_geom_torsion_atom_site_label_1
_geom_torsion_atom_site_label_2
_geom_torsion_atom_site_label_3
_geom_torsion_atom_site_label_4
_geom_torsion
_geom_torsion_site_symmetry_1
_geom_torsion_site_symmetry_4
C6 C1 C2 C3 0.1(11) . .
C7 C1 C2 C3 179.1(6) . .
C1 C2 C3 C4 -0.2(11) . .
C1 C2 C3 C8 -179.7(6) . .
C2 C3 C4 C5 -0.6(11) . .
C8 C3 C4 C5 178.8(7) . .
C3 C4 C5 O7 -178.8(7) . .
C3 C4 C5 C6 1.5(12) . .
O7 C5 C6 C1 178.7(7) . .
C4 C5 C6 C1 -1.6(11) . .
C2 C1 C6 C5 0.8(11) . .
C7 C1 C6 C5 -178.2(6) . .
C2 C1 C7 O2 4.3(10) . .
C6 C1 C7 O2 -176.7(7) . .
C2 C1 C7 O1 -176.9(6) . .
C6 C1 C7 O1 2.1(10) . .
C4 C3 C8 O3 -171.9(7) . .
C2 C3 C8 O3 7.6(11) . .
C4 C3 C8 O4 8.1(11) . .
C2 C3 C8 O4 -172.4(7) . .
C4 C3 C8 Cd3 -26(12) . 1_565
C2 C3 C8 Cd3 153(11) . 1_565
O7 C9 C10 C11 -67.2(11) . .
O7 C9 C10 C15 119.5(9) . .
C15 C10 C11 C12 2.3(13) . .
C9 C10 C11 C12 -171.1(8) . .
C10 C11 C12 C13 0.8(13) . .
C11 C12 C13 C14 -3.1(12) . .
C11 C12 C13 C16 171.4(8) . .
C12 C13 C14 C15 2.4(12) . .
C16 C13 C14 C15 -172.0(8) . .
C11 C10 C15 C14 -3.0(13) . .
C9 C10 C15 C14 170.4(8) . .
C13 C14 C15 C10 0.6(13) . .
C14 C13 C16 C17 139.1(8) . .
C12 C13 C16 C17 -35.2(11) . .
C14 C13 C16 C21 -35.5(11) . .
C12 C13 C16 C21 150.2(8) . .
C21 C16 C17 C18 0.7(12) . .
C13 C16 C17 C18 -174.3(7) . .
C16 C17 C18 C19 1.2(13) . .
C17 C18 C19 C20 -1.6(13) . .
C18 C19 C20 C21 0.1(13) . .
C19 C20 C21 C16 1.8(12) . .
C19 C20 C21 C22 -173.9(7) . .
C17 C16 C21 C20 -2.2(11) . .
C13 C16 C21 C20 172.5(7) . .
C17 C16 C21 C22 173.3(7) . .
C13 C16 C21 C22 -12.0(11) . .
C20 C21 C22 O6 116.2(8) . .
C16 C21 C22 O6 -59.4(10) . .
C20 C21 C22 O5 -58.6(10) . .
C16 C21 C22 O5 125.7(8) . .
C20 C21 C22 Cd3 37(2) . 2_755
C16 C21 C22 Cd3 -138.5(18) . 2_755
N4 C23 C24 C25 154.9(7) . .
N1 C23 C24 C25 -24.7(12) . .
N4 C23 C24 C29 -23.8(11) . .
N1 C23 C24 C29 156.6(8) . .
C29 C24 C25 C26 1.0(12) . .
C23 C24 C25 C26 -177.7(7) . .
C24 C25 C26 C27 1.2(13) . .
C25 C26 C27 C28 -2.5(12) . .
C25 C26 C27 N5 178.1(7) . .
C26 C27 C28 C29 1.7(12) . .
N5 C27 C28 C29 -178.9(7) . .
C27 C28 C29 C24 0.5(13) . .
C25 C24 C29 C28 -1.8(12) . .
C23 C24 C29 C28 176.9(7) . .
N6 C31 C32 N5 0.6(9) . .
N7 C33 C34 C35 -56.1(11) . .
N10 C33 C34 C35 120.1(9) . .
N7 C33 C34 C39 123.0(8) . .
N10 C33 C34 C39 -60.8(11) . .
C39 C34 C35 C36 1.2(14) . .
C33 C34 C35 C36 -179.7(9) . .
C34 C35 C36 C37 -0.2(16) . .
C35 C36 C37 C38 -1.3(14) . .
C35 C36 C37 N11 178.9(8) . .
C36 C37 C38 C39 1.8(14) . .
N11 C37 C38 C39 -178.5(8) . .
C35 C34 C39 C38 -0.7(13) . .
C33 C34 C39 C38 -179.9(8) . .
C37 C38 C39 C34 -0.7(14) . .
N12 C41 C42 N11 -0.4(9) . .
N4 C23 N1 N2 -0.3(8) . .
C24 C23 N1 N2 179.4(7) . .
N4 C23 N1 Cd1 160.1(6) . .
C24 C23 N1 Cd1 -20.2(14) . .
O1 Cd1 N1 C23 156.9(9) . .
O1 Cd1 N1 C23 -23.1(9) 2_655 .
N8 Cd1 N1 C23 -116.5(9) . .
N8 Cd1 N1 C23 63.5(9) 2_655 .
N1 Cd1 N1 C23 37(81) 2_655 .
O1 Cd1 N1 N2 -43.3(5) . .
O1 Cd1 N1 N2 136.7(5) 2_655 .
N8 Cd1 N1 N2 43.3(5) . .
N8 Cd1 N1 N2 -136.7(5) 2_655 .
N1 Cd1 N1 N2 -163(81) 2_655 .
C23 N1 N2 N3 0.4(8) . .
Cd1 N1 N2 N3 -167.6(5) . .
C23 N1 N2 Cd2 -170.6(5) . .
Cd1 N1 N2 Cd2 21.3(8) . .
O2 Cd2 N2 N3 -157.1(5) . .
N12 Cd2 N2 N3 18.5(6) 2_556 .
O1W Cd2 N2 N3 -71.7(5) . .
N7 Cd2 N2 N3 117.4(5) . .
O1 Cd2 N2 N3 -160.3(6) . .
O2 Cd2 N2 N1 13.6(8) . .
N12 Cd2 N2 N1 -170.8(6) 2_556 .
O1W Cd2 N2 N1 99.0(7) . .
N7 Cd2 N2 N1 -71.9(7) . .
O1 Cd2 N2 N1 10.4(6) . .
N1 N2 N3 N4 -0.4(9) . .
Cd2 N2 N3 N4 172.4(5) . .
N2 N3 N4 C23 0.2(9) . .
N1 C23 N4 N3 0.1(9) . .
C24 C23 N4 N3 -179.6(7) . .
N6 C30 N5 C32 -0.1(9) . .
N6 C30 N5 C27 -176.3(7) . .
C31 C32 N5 C30 -0.3(8) . .
C31 C32 N5 C27 175.9(7) . .
C28 C27 N5 C30 161.3(8) . .
C26 C27 N5 C30 -19.3(12) . .
C28 C27 N5 C32 -14.2(11) . .
C26 C27 N5 C32 165.2(7) . .
N5 C30 N6 C31 0.4(9) . .
N5 C30 N6 Cd3 -170.3(5) . 1_554
C32 C31 N6 C30 -0.7(9) . .
C32 C31 N6 Cd3 169.7(5) . 1_554
N10 C33 N7 N8 1.0(8) . .
C34 C33 N7 N8 177.6(6) . .
N10 C33 N7 Cd2 159.5(5) . .
C34 C33 N7 Cd2 -23.9(11) . .
O2 Cd2 N7 C33 113.4(7) . .
N12 Cd2 N7 C33 -9.4(7) 2_556 .
N2 Cd2 N7 C33 -113.0(7) . .
O1W Cd2 N7 C33 -155.8(8) . .
O1 Cd2 N7 C33 165.5(7) . .
O2 Cd2 N7 N8 -89.6(5) . .
N12 Cd2 N7 N8 147.6(5) 2_556 .
N2 Cd2 N7 N8 44.0(5) . .
O1W Cd2 N7 N8 1.3(12) . .
O1 Cd2 N7 N8 -37.4(5) . .
C33 N7 N8 N9 -0.7(8) . .
Cd2 N7 N8 N9 -164.9(4) . .
C33 N7 N8 Cd1 -179.3(5) . .
Cd2 N7 N8 Cd1 16.5(7) . .
O1 Cd1 N8 N9 -159.2(5) . .
O1 Cd1 N8 N9 20.8(5) 2_655 .
N8 Cd1 N8 N9 96(97) 2_655 .
N1 Cd1 N8 N9 -65.9(5) 2_655 .
N1 Cd1 N8 N9 114.1(5) . .
O1 Cd1 N8 N7 19.2(6) . .
O1 Cd1 N8 N7 -160.8(6) 2_655 .
N8 Cd1 N8 N7 -86(97) 2_655 .
N1 Cd1 N8 N7 112.5(6) 2_655 .
N1 Cd1 N8 N7 -67.5(6) . .
N7 N8 N9 N10 0.2(8) . .
Cd1 N8 N9 N10 178.9(4) . .
N7 C33 N10 N9 -0.9(8) . .
C34 C33 N10 N9 -177.4(7) . .
N7 C33 N10 Cd3 -176.8(6) . .
C34 C33 N10 Cd3 6.7(13) . .
N8 N9 N10 C33 0.4(8) . .
N8 N9 N10 Cd3 177.9(4) . .
N6 Cd3 N10 C33 3.5(9) 1_556 .
O4 Cd3 N10 C33 149.8(9) 1_545 .
O6 Cd3 N10 C33 -107.0(9) 2_755 .
O3 Cd3 N10 C33 95.5(9) 1_545 .
O5 Cd3 N10 C33 -78.5(9) 2_755 .
C8 Cd3 N10 C33 124.1(8) 1_545 .
C22 Cd3 N10 C33 -85.3(9) 2_755 .
N6 Cd3 N10 N9 -172.3(5) 1_556 .
O4 Cd3 N10 N9 -26.0(5) 1_545 .
O6 Cd3 N10 N9 77.2(6) 2_755 .
O3 Cd3 N10 N9 -80.2(5) 1_545 .
O5 Cd3 N10 N9 105.8(5) 2_755 .
C8 Cd3 N10 N9 -51.6(5) 1_545 .
C22 Cd3 N10 N9 98.9(5) 2_755 .
N12 C40 N11 C42 1.2(9) . .
N12 C40 N11 C37 179.6(7) . .
C41 C42 N11 C40 -0.5(8) . .
C41 C42 N11 C37 -178.9(7) . .
C38 C37 N11 C40 -30.1(12) . .
C36 C37 N11 C40 149.7(8) . .
C38 C37 N11 C42 148.0(8) . .
C36 C37 N11 C42 -32.2(12) . .
N11 C40 N12 C41 -1.4(9) . .
N11 C40 N12 Cd2 -179.1(5) . 2_556
C42 C41 N12 C40 1.0(9) . .
C42 C41 N12 Cd2 179.2(5) . 2_556
O2 C7 O1 Cd1 -99.7(10) . .
C1 C7 O1 Cd1 81.5(11) . .
O2 C7 O1 Cd2 5.8(7) . .
C1 C7 O1 Cd2 -173.0(6) . .
O1 Cd1 O1 C7 -142(100) 2_655 .
N8 Cd1 O1 C7 59.8(9) . .
N8 Cd1 O1 C7 -120.2(9) 2_655 .
N1 Cd1 O1 C7 -35.2(9) 2_655 .
N1 Cd1 O1 C7 144.8(9) . .
O1 Cd1 O1 Cd2 119(100) 2_655 .
N8 Cd1 O1 Cd2 -39.7(2) . .
N8 Cd1 O1 Cd2 140.3(2) 2_655 .
N1 Cd1 O1 Cd2 -134.7(2) 2_655 .
N1 Cd1 O1 Cd2 45.3(2) . .
O2 Cd2 O1 C7 -3.5(4) . .
N12 Cd2 O1 C7 7(2) 2_556 .
N2 Cd2 O1 C7 173.6(4) . .
O1W Cd2 O1 C7 85.7(4) . .
N7 Cd2 O1 C7 -102.7(4) . .
O2 Cd2 O1 Cd1 144.7(3) . .
N12 Cd2 O1 Cd1 155(2) 2_556 .
N2 Cd2 O1 Cd1 -38.2(2) . .
O1W Cd2 O1 Cd1 -126.1(2) . .
N7 Cd2 O1 Cd1 45.5(2) . .
O1 C7 O2 Cd2 -6.9(8) . .
C1 C7 O2 Cd2 171.9(5) . .
N12 Cd2 O2 C7 -175.3(4) 2_556 .
N2 Cd2 O2 C7 -0.3(6) . .
O1W Cd2 O2 C7 -85.5(5) . .
N7 Cd2 O2 C7 81.0(5) . .
O1 Cd2 O2 C7 3.6(4) . .
O4 C8 O3 Cd3 -1.7(8) . 1_565
C3 C8 O3 Cd3 178.3(6) . 1_565
O3 C8 O4 Cd3 1.7(8) . 1_565
C3 C8 O4 Cd3 -178.3(6) . 1_565
O6 C22 O5 Cd3 -12.0(8) . 2_755
C21 C22 O5 Cd3 162.7(6) . 2_755
O5 C22 O6 Cd3 12.4(8) . 2_755
C21 C22 O6 Cd3 -162.3(6) . 2_755
C6 C5 O7 C9 -7.1(11) . .
C4 C5 O7 C9 173.2(7) . .
C10 C9 O7 C5 179.2(7) . .
